data_7709106
loop_
_publ_author_name
'Wilson, Daniel'
'Jones, Dafydd'
'Smith, Cory'
'Mehta, Meera'
'Jones, Cameron'
'Goicoechea, Jose M.'

_publ_section_title
;
 Reduction of tert-butylphosphaalkyne and trimethylsilylnitrile with
 magnesium(I) dimers
;
_journal_name_full 'Dalton Transactions'
_journal_paper_doi 10.1039/D1DT03990C
_journal_year 2022
_chemical_formula_moiety 'C56 H76 Mg2 N4 P2'
_chemical_formula_sum 'C56 H76 Mg2 N4 P2'
_chemical_formula_weight 915.76
_chemical_name_systematic
;
 [{N(2,4,6-Me-C6H2)}2(CMe)2CH]2Mg2(tBuCP)2
;
_space_group_crystal_system monoclinic
_space_group_IT_number 14
_space_group_name_Hall '-P 2yn'
_space_group_name_H-M_alt 'P 1 21/n 1'
_atom_sites_solution_hydrogens geom
_audit_creation_method SHELXL-2018/1
_audit_update_record
;
2021-11-24 deposited with the CCDC.	2021-12-15 downloaded from the CCDC.
;
_cell_angle_alpha 90
_cell_angle_beta 92.6170(10)
_cell_angle_gamma 90
_cell_formula_units_Z 4
_cell_length_a 14.9573(2)
_cell_length_b 18.0124(2)
_cell_length_c 19.9090(2)
_cell_measurement_reflns_used 15104
_cell_measurement_temperature 150(2)
_cell_measurement_theta_max 76.9280
_cell_measurement_theta_min 3.3050
_cell_volume 5358.23(11)
_computing_cell_refinement 'CrysAlisPro 1.171.39.46e (Rigaku OD, 2018)'
_computing_data_collection 'CrysAlisPro 1.171.39.46e (Rigaku OD, 2018)'
_computing_data_reduction 'CrysAlisPro 1.171.39.46e (Rigaku OD, 2018)'
_computing_structure_refinement 'SHELXL-2018/1 (Sheldrick, 2018)'
_computing_structure_solution 'SHELXS-97 (Sheldrick, 1990)'
_diffrn_ambient_temperature 150(2)
_diffrn_detector 'CCD plate'
_diffrn_detector_area_resol_mean 10.5035
_diffrn_detector_type Atlas
_diffrn_measured_fraction_theta_full 1.000
_diffrn_measured_fraction_theta_max 0.986
_diffrn_measurement_device 'four-circle diffractometer'
_diffrn_measurement_device_type 'SuperNova, Dual, Cu at home/near, Atlas'
_diffrn_measurement_method '\w scans'
_diffrn_radiation_type CuK\a
_diffrn_radiation_wavelength 1.54184
_diffrn_reflns_av_R_equivalents 0.0400
_diffrn_reflns_av_unetI/netI 0.0351
_diffrn_reflns_Laue_measured_fraction_full 1.000
_diffrn_reflns_Laue_measured_fraction_max 0.986
_diffrn_reflns_limit_h_max 18
_diffrn_reflns_limit_h_min -18
_diffrn_reflns_limit_k_max 22
_diffrn_reflns_limit_k_min -19
_diffrn_reflns_limit_l_max 24
_diffrn_reflns_limit_l_min -25
_diffrn_reflns_number 38079
_diffrn_reflns_point_group_measured_fraction_full 1.000
_diffrn_reflns_point_group_measured_fraction_max 0.986
_diffrn_reflns_theta_full 67.684
_diffrn_reflns_theta_max 77.174
_diffrn_reflns_theta_min 3.310
_diffrn_source 'micro-focus sealed X-ray tube'
_diffrn_source_type 'SuperNova (Cu) X-ray Source'
_exptl_absorpt_coefficient_mu 1.251
_exptl_absorpt_correction_T_max 1.00000
_exptl_absorpt_correction_T_min 0.96703
_exptl_absorpt_correction_type multi-scan
_exptl_absorpt_process_details
;
CrysAlisPro 1.171.39.46e (Rigaku Oxford Diffraction, 2018)
Empirical absorption correction using spherical harmonics,
 implemented in SCALE3 ABSPACK scaling algorithm.
;
_exptl_crystal_colour colourless
_exptl_crystal_density_diffrn 1.135
_exptl_crystal_description block
_exptl_crystal_F_000 1976
_exptl_crystal_size_max 0.220
_exptl_crystal_size_mid 0.200
_exptl_crystal_size_min 0.100
_refine_diff_density_max 0.292
_refine_diff_density_min -0.271
_refine_diff_density_rms 0.045
_refine_ls_extinction_method none
_refine_ls_goodness_of_fit_ref 1.028
_refine_ls_hydrogen_treatment constr
_refine_ls_matrix_type full
_refine_ls_number_parameters 597
_refine_ls_number_reflns 11189
_refine_ls_number_restraints 0
_refine_ls_restrained_S_all 1.028
_refine_ls_R_factor_all 0.0495
_refine_ls_R_factor_gt 0.0377
_refine_ls_shift/su_max 0.000
_refine_ls_shift/su_mean 0.000
_refine_ls_structure_factor_coef Fsqd
_refine_ls_weighting_details 'w=1/[\s^2^(Fo^2^)+(0.0563P)^2^+0.8294P] where P=(Fo^2^+2Fc^2^)/3'
_refine_ls_weighting_scheme calc
_refine_ls_wR_factor_gt 0.0975
_refine_ls_wR_factor_ref 0.1056
_reflns_Friedel_coverage 0.000
_reflns_number_gt 9244
_reflns_number_total 11189
_reflns_threshold_expression 'I > 2\s(I)'
_cod_data_source_file d1dt03990c2.cif
_cod_data_source_block DW429_H2
_cod_original_sg_symbol_H-M 'P 21/n'
_cod_database_code 7709106
_shelx_shelxl_version_number 2018/1
_shelx_space_group_comment
;
The symmetry employed for this shelxl refinement is uniquely defined
by the following loop, which should always be used as a source of
symmetry information in preference to the above space-group names.
They are only intended as comments.
;
_shelx_estimated_absorpt_t_min 0.770
_shelx_estimated_absorpt_t_max 0.885

loop_
_space_group_symop_operation_xyz
'x, y, z'
'-x+1/2, y+1/2, -z+1/2'
'-x, -y, -z'
'x-1/2, -y-1/2, z-1/2'

loop_
_atom_site_label
_atom_site_type_symbol
_atom_site_fract_x
_atom_site_fract_y
_atom_site_fract_z
_atom_site_U_iso_or_equiv
_atom_site_adp_type
_atom_site_occupancy
_atom_site_site_symmetry_order
_atom_site_calc_flag
_atom_site_refinement_flags_posn
_atom_site_refinement_flags_adp
_atom_site_refinement_flags_occupancy
_atom_site_disorder_assembly
_atom_site_disorder_group
Mg1 Mg 0.04092(3) 0.20334(3) 0.13895(2) 0.02338(10) Uani 1 1 d . . . . .
N1 N 0.06787(8) 0.22185(7) 0.04077(6) 0.0245(2) Uani 1 1 d . . . . .
N2 N 0.07892(8) 0.09339(6) 0.13738(6) 0.0241(2) Uani 1 1 d . . . . .
Mg2 Mg -0.02081(3) 0.33360(3) 0.32098(2) 0.02466(11) Uani 1 1 d . . . . .
N3 N -0.06528(8) 0.43656(7) 0.34447(6) 0.0259(2) Uani 1 1 d . . . . .
N4 N -0.03594(9) 0.28996(7) 0.41565(6) 0.0273(3) Uani 1 1 d . . . . .
P1 P -0.00273(2) 0.33730(2) 0.18708(2) 0.02308(8) Uani 1 1 d . . . . .
P2 P 0.01833(2) 0.21141(2) 0.26484(2) 0.02227(8) Uani 1 1 d . . . . .
C1 C 0.08071(10) 0.29484(7) 0.24358(7) 0.0235(3) Uani 1 1 d . . . . .
C2 C 0.18117(10) 0.30906(8) 0.24802(7) 0.0267(3) Uani 1 1 d . . . . .
C3 C 0.22956(11) 0.26406(9) 0.19469(8) 0.0325(3) Uani 1 1 d . . . . .
H3A H 0.223075 0.210898 0.203759 0.049 Uiso 1 1 calc R U . . .
H3B H 0.293205 0.277196 0.196505 0.049 Uiso 1 1 calc R U . . .
H3C H 0.203149 0.275474 0.149931 0.049 Uiso 1 1 calc R U . . .
C4 C 0.22032(11) 0.28747(11) 0.31786(8) 0.0379(4) Uani 1 1 d . . . . .
H4A H 0.195836 0.320183 0.351797 0.057 Uiso 1 1 calc R U . . .
H4B H 0.285602 0.292555 0.318850 0.057 Uiso 1 1 calc R U . . .
H4C H 0.204538 0.235891 0.327546 0.057 Uiso 1 1 calc R U . . .
C5 C 0.19899(11) 0.39192(9) 0.23597(9) 0.0363(3) Uani 1 1 d . . . . .
H5A H 0.175150 0.405888 0.191068 0.054 Uiso 1 1 calc R U . . .
H5B H 0.263598 0.401226 0.239238 0.054 Uiso 1 1 calc R U . . .
H5C H 0.169593 0.421467 0.269905 0.054 Uiso 1 1 calc R U . . .
C6 C -0.06505(9) 0.25505(8) 0.20791(7) 0.0241(3) Uani 1 1 d . . . . .
C7 C -0.16644(10) 0.24428(9) 0.20387(8) 0.0281(3) Uani 1 1 d . . . . .
C8 C -0.20642(11) 0.28283(11) 0.14066(9) 0.0402(4) Uani 1 1 d . . . . .
H8A H -0.193253 0.336085 0.143038 0.060 Uiso 1 1 calc R U . . .
H8B H -0.271381 0.275375 0.137830 0.060 Uiso 1 1 calc R U . . .
H8C H -0.180144 0.261640 0.100731 0.060 Uiso 1 1 calc R U . . .
C9 C -0.21040(11) 0.27777(9) 0.26547(8) 0.0339(3) Uani 1 1 d . . . . .
H9A H -0.186600 0.253209 0.306411 0.051 Uiso 1 1 calc R U . . .
H9B H -0.275318 0.270379 0.261098 0.051 Uiso 1 1 calc R U . . .
H9C H -0.197246 0.331016 0.268072 0.051 Uiso 1 1 calc R U . . .
C10 C -0.18891(12) 0.16109(10) 0.20040(11) 0.0431(4) Uani 1 1 d . . . . .
H10A H -0.167764 0.140254 0.158510 0.065 Uiso 1 1 calc R U . . .
H10B H -0.253837 0.154423 0.201646 0.065 Uiso 1 1 calc R U . . .
H10C H -0.159454 0.135535 0.238821 0.065 Uiso 1 1 calc R U . . .
C11 C 0.11846(10) 0.17508(8) 0.00691(7) 0.0257(3) Uani 1 1 d . . . . .
C12 C 0.15197(10) 0.10723(8) 0.03226(7) 0.0267(3) Uani 1 1 d . . . . .
H12 H 0.197458 0.085329 0.007013 0.032 Uiso 1 1 calc R U . . .
C13 C 0.12854(10) 0.06690(8) 0.08913(7) 0.0249(3) Uani 1 1 d . . . . .
C14 C 0.13950(12) 0.19196(9) -0.06534(8) 0.0345(3) Uani 1 1 d . . . . .
H14A H 0.086354 0.182522 -0.094716 0.052 Uiso 1 1 calc R U . . .
H14B H 0.188674 0.160104 -0.078833 0.052 Uiso 1 1 calc R U . . .
H14C H 0.157064 0.244152 -0.069137 0.052 Uiso 1 1 calc R U . . .
C15 C 0.16059(11) -0.01307(8) 0.09254(8) 0.0313(3) Uani 1 1 d . . . . .
H15A H 0.192758 -0.021832 0.135805 0.047 Uiso 1 1 calc R U . . .
H15B H 0.200708 -0.022475 0.055919 0.047 Uiso 1 1 calc R U . . .
H15C H 0.108977 -0.046517 0.088110 0.047 Uiso 1 1 calc R U . . .
C16 C 0.02862(10) 0.28358(8) 0.00391(7) 0.0256(3) Uani 1 1 d . . . . .
C17 C 0.07499(11) 0.35055(8) -0.00273(7) 0.0288(3) Uani 1 1 d . . . . .
C18 C 0.03352(12) 0.40841(9) -0.03917(8) 0.0328(3) Uani 1 1 d . . . . .
H18 H 0.065061 0.453727 -0.044059 0.039 Uiso 1 1 calc R U . . .
C19 C -0.05197(12) 0.40192(9) -0.06837(8) 0.0342(3) Uani 1 1 d . . . . .
C20 C -0.09682(11) 0.33508(9) -0.06053(8) 0.0339(3) Uani 1 1 d . . . . .
H20 H -0.155942 0.329970 -0.079493 0.041 Uiso 1 1 calc R U . . .
C21 C -0.05778(11) 0.27541(9) -0.02577(7) 0.0296(3) Uani 1 1 d . . . . .
C22 C 0.16844(12) 0.36083(9) 0.02701(9) 0.0370(4) Uani 1 1 d . . . . .
H22A H 0.165859 0.373395 0.074779 0.055 Uiso 1 1 calc R U . . .
H22B H 0.197976 0.401069 0.003400 0.055 Uiso 1 1 calc R U . . .
H22C H 0.202360 0.314733 0.022235 0.055 Uiso 1 1 calc R U . . .
C23 C -0.09317(14) 0.46432(10) -0.11010(9) 0.0434(4) Uani 1 1 d . . . . .
H23A H -0.059935 0.510333 -0.100694 0.065 Uiso 1 1 calc R U . . .
H23B H -0.155711 0.470994 -0.098709 0.065 Uiso 1 1 calc R U . . .
H23C H -0.090544 0.452089 -0.157930 0.065 Uiso 1 1 calc R U . . .
C24 C -0.10511(12) 0.20170(10) -0.02355(10) 0.0390(4) Uani 1 1 d . . . . .
H24A H -0.164040 0.205804 -0.046861 0.058 Uiso 1 1 calc R U . . .
H24B H -0.112489 0.187396 0.023370 0.058 Uiso 1 1 calc R U . . .
H24C H -0.069609 0.163943 -0.045696 0.058 Uiso 1 1 calc R U . . .
C25 C 0.04848(10) 0.04088(8) 0.18625(7) 0.0250(3) Uani 1 1 d . . . . .
C26 C 0.09632(11) 0.02886(8) 0.24742(8) 0.0285(3) Uani 1 1 d . . . . .
C27 C 0.06095(13) -0.01995(9) 0.29364(8) 0.0366(4) Uani 1 1 d . . . . .
H27 H 0.093251 -0.028381 0.335137 0.044 Uiso 1 1 calc R U . . .
C28 C -0.01974(14) -0.05670(10) 0.28127(9) 0.0421(4) Uani 1 1 d . . . . .
C29 C -0.06451(12) -0.04525(9) 0.21980(10) 0.0395(4) Uani 1 1 d . . . . .
H29 H -0.119147 -0.070777 0.210032 0.047 Uiso 1 1 calc R U . . .
C30 C -0.03166(11) 0.00272(9) 0.17173(8) 0.0310(3) Uani 1 1 d . . . . .
C31 C 0.18397(11) 0.06663(9) 0.26404(9) 0.0344(3) Uani 1 1 d . . . . .
H31A H 0.221482 0.064478 0.224994 0.052 Uiso 1 1 calc R U . . .
H31B H 0.214532 0.041482 0.302223 0.052 Uiso 1 1 calc R U . . .
H31C H 0.173137 0.118602 0.275747 0.052 Uiso 1 1 calc R U . . .
C32 C -0.05724(19) -0.10790(13) 0.33360(12) 0.0660(7) Uani 1 1 d . . . . .
H32A H -0.016494 -0.108951 0.373557 0.099 Uiso 1 1 calc R U . . .
H32B H -0.115984 -0.089697 0.346003 0.099 Uiso 1 1 calc R U . . .
H32C H -0.063448 -0.158114 0.315015 0.099 Uiso 1 1 calc R U . . .
C33 C -0.08075(12) 0.01122(10) 0.10431(9) 0.0399(4) Uani 1 1 d . . . . .
H33A H -0.083831 0.063915 0.092172 0.060 Uiso 1 1 calc R U . . .
H33B H -0.141494 -0.008681 0.106766 0.060 Uiso 1 1 calc R U . . .
H33C H -0.048833 -0.016048 0.070186 0.060 Uiso 1 1 calc R U . . .
C34 C -0.11442(10) 0.44596(8) 0.39823(8) 0.0276(3) Uani 1 1 d . . . . .
C35 C -0.13103(10) 0.39130(9) 0.44613(8) 0.0304(3) Uani 1 1 d . . . . .
H35 H -0.177296 0.403061 0.475497 0.036 Uiso 1 1 calc R U . . .
C36 C -0.09025(11) 0.32177(9) 0.45780(8) 0.0296(3) Uani 1 1 d . . . . .
C37 C -0.15418(12) 0.52162(9) 0.41160(9) 0.0376(4) Uani 1 1 d . . . . .
H37A H -0.105865 0.557654 0.419988 0.056 Uiso 1 1 calc R U . . .
H37B H -0.190890 0.518819 0.451057 0.056 Uiso 1 1 calc R U . . .
H37C H -0.191498 0.537312 0.372415 0.056 Uiso 1 1 calc R U . . .
C38 C -0.10896(13) 0.28513(10) 0.52420(9) 0.0410(4) Uani 1 1 d . . . . .
H38A H -0.119804 0.232007 0.516984 0.062 Uiso 1 1 calc R U . . .
H38B H -0.161894 0.307913 0.542876 0.062 Uiso 1 1 calc R U . . .
H38C H -0.057292 0.291770 0.555690 0.062 Uiso 1 1 calc R U . . .
C39 C -0.04366(10) 0.50366(8) 0.30877(7) 0.0264(3) Uani 1 1 d . . . . .
C40 C 0.03316(10) 0.54317(9) 0.33050(8) 0.0298(3) Uani 1 1 d . . . . .
C41 C 0.05154(11) 0.61096(9) 0.30026(8) 0.0346(3) Uani 1 1 d . . . . .
H41 H 0.103610 0.637655 0.314955 0.042 Uiso 1 1 calc R U . . .
C42 C -0.00397(12) 0.64059(9) 0.24933(8) 0.0357(3) Uani 1 1 d . . . . .
C43 C -0.07801(12) 0.59938(9) 0.22732(8) 0.0344(3) Uani 1 1 d . . . . .
H43 H -0.115757 0.618340 0.191670 0.041 Uiso 1 1 calc R U . . .
C44 C -0.09898(10) 0.53108(9) 0.25569(8) 0.0301(3) Uani 1 1 d . . . . .
C45 C 0.09267(12) 0.51469(10) 0.38785(9) 0.0381(4) Uani 1 1 d . . . . .
H45A H 0.145592 0.546552 0.393455 0.057 Uiso 1 1 calc R U . . .
H45B H 0.111407 0.463821 0.378121 0.057 Uiso 1 1 calc R U . . .
H45C H 0.059759 0.515140 0.429293 0.057 Uiso 1 1 calc R U . . .
C46 C 0.01450(16) 0.71593(11) 0.21915(11) 0.0504(5) Uani 1 1 d . . . . .
H46A H 0.055504 0.710233 0.182488 0.076 Uiso 1 1 calc R U . . .
H46B H 0.041745 0.748443 0.253847 0.076 Uiso 1 1 calc R U . . .
H46C H -0.041797 0.737860 0.201599 0.076 Uiso 1 1 calc R U . . .
C47 C -0.18114(12) 0.48979(10) 0.23033(10) 0.0407(4) Uani 1 1 d . . . . .
H47A H -0.163276 0.444437 0.207284 0.061 Uiso 1 1 calc R U . . .
H47B H -0.216210 0.521327 0.198856 0.061 Uiso 1 1 calc R U . . .
H47C H -0.217478 0.476698 0.268311 0.061 Uiso 1 1 calc R U . . .
C48 C 0.01455(11) 0.22585(8) 0.43929(7) 0.0287(3) Uani 1 1 d . . . . .
C49 C 0.09834(12) 0.23763(9) 0.47177(8) 0.0329(3) Uani 1 1 d . . . . .
C50 C 0.15151(13) 0.17667(10) 0.48935(9) 0.0395(4) Uani 1 1 d . . . . .
H50 H 0.208986 0.184691 0.510393 0.047 Uiso 1 1 calc R U . . .
C51 C 0.12298(14) 0.10473(10) 0.47704(9) 0.0415(4) Uani 1 1 d . . . . .
C52 C 0.03816(14) 0.09419(9) 0.44787(8) 0.0394(4) Uani 1 1 d . . . . .
H52 H 0.016980 0.044959 0.440798 0.047 Uiso 1 1 calc R U . . .
C53 C -0.01723(12) 0.15343(9) 0.42853(8) 0.0330(3) Uani 1 1 d . . . . .
C54 C 0.12911(13) 0.31483(10) 0.49050(9) 0.0410(4) Uani 1 1 d . . . . .
H54A H 0.189620 0.312603 0.511454 0.062 Uiso 1 1 calc R U . . .
H54B H 0.088202 0.336415 0.522253 0.062 Uiso 1 1 calc R U . . .
H54C H 0.129509 0.345700 0.449983 0.062 Uiso 1 1 calc R U . . .
C55 C 0.18286(18) 0.03942(13) 0.49647(13) 0.0630(6) Uani 1 1 d . . . . .
H55A H 0.244964 0.051476 0.487121 0.094 Uiso 1 1 calc R U . . .
H55B H 0.163742 -0.004331 0.470324 0.094 Uiso 1 1 calc R U . . .
H55C H 0.178543 0.028968 0.544523 0.094 Uiso 1 1 calc R U . . .
C56 C -0.10897(14) 0.13797(10) 0.39743(9) 0.0432(4) Uani 1 1 d . . . . .
H56A H -0.139276 0.185027 0.386725 0.065 Uiso 1 1 calc R U . . .
H56B H -0.103460 0.109037 0.356140 0.065 Uiso 1 1 calc R U . . .
H56C H -0.143903 0.109792 0.429181 0.065 Uiso 1 1 calc R U . . .

loop_
_atom_site_aniso_label
_atom_site_aniso_U_11
_atom_site_aniso_U_22
_atom_site_aniso_U_33
_atom_site_aniso_U_23
_atom_site_aniso_U_13
_atom_site_aniso_U_12
Mg1 0.0275(2) 0.0208(2) 0.0219(2) -0.00223(16) 0.00201(17) 0.00229(18)
N1 0.0283(6) 0.0213(5) 0.0239(5) -0.0008(4) 0.0004(4) 0.0008(5)
N2 0.0270(6) 0.0213(5) 0.0239(5) -0.0019(4) 0.0007(4) 0.0009(5)
Mg2 0.0277(2) 0.0220(2) 0.0244(2) -0.00342(17) 0.00186(18) 0.00358(18)
N3 0.0260(6) 0.0233(6) 0.0284(6) -0.0041(5) 0.0000(5) 0.0030(5)
N4 0.0319(6) 0.0247(6) 0.0253(6) -0.0020(4) 0.0012(5) 0.0028(5)
P1 0.02705(17) 0.01944(16) 0.02269(16) -0.00073(12) 0.00034(13) 0.00270(13)
P2 0.02653(17) 0.01876(15) 0.02151(15) -0.00151(12) 0.00100(12) 0.00115(13)
C1 0.0262(7) 0.0212(6) 0.0231(6) -0.0010(5) -0.0002(5) 0.0004(5)
C2 0.0257(7) 0.0271(7) 0.0270(7) -0.0004(5) -0.0007(5) -0.0015(6)
C3 0.0280(7) 0.0336(8) 0.0362(8) -0.0012(6) 0.0038(6) 0.0030(6)
C4 0.0300(8) 0.0511(10) 0.0318(8) -0.0009(7) -0.0073(6) -0.0023(7)
C5 0.0339(8) 0.0286(8) 0.0466(9) -0.0035(7) 0.0030(7) -0.0075(6)
C6 0.0248(7) 0.0217(6) 0.0255(6) -0.0032(5) -0.0010(5) 0.0004(5)
C7 0.0233(7) 0.0284(7) 0.0324(7) -0.0071(6) -0.0009(5) 0.0000(6)
C8 0.0302(8) 0.0546(10) 0.0350(8) -0.0059(8) -0.0063(6) 0.0066(8)
C9 0.0287(7) 0.0377(8) 0.0354(8) -0.0054(7) 0.0044(6) 0.0024(7)
C10 0.0321(8) 0.0331(9) 0.0641(12) -0.0148(8) 0.0024(8) -0.0064(7)
C11 0.0274(7) 0.0260(7) 0.0236(6) -0.0027(5) 0.0014(5) -0.0017(6)
C12 0.0267(7) 0.0262(7) 0.0273(7) -0.0054(5) 0.0034(5) 0.0026(6)
C13 0.0246(7) 0.0215(6) 0.0283(7) -0.0041(5) -0.0022(5) 0.0007(5)
C14 0.0443(9) 0.0336(8) 0.0259(7) 0.0015(6) 0.0070(6) 0.0063(7)
C15 0.0336(8) 0.0218(7) 0.0389(8) -0.0029(6) 0.0068(6) 0.0040(6)
C16 0.0319(7) 0.0242(7) 0.0207(6) -0.0022(5) 0.0012(5) 0.0036(6)
C17 0.0345(8) 0.0264(7) 0.0254(6) -0.0009(5) 0.0009(6) 0.0010(6)
C18 0.0448(9) 0.0252(7) 0.0285(7) 0.0002(6) 0.0022(6) 0.0029(7)
C19 0.0447(9) 0.0318(8) 0.0262(7) 0.0002(6) 0.0009(6) 0.0115(7)
C20 0.0347(8) 0.0374(8) 0.0291(7) -0.0024(6) -0.0037(6) 0.0074(7)
C21 0.0331(8) 0.0294(7) 0.0263(7) -0.0038(6) -0.0001(6) 0.0018(6)
C22 0.0370(9) 0.0311(8) 0.0423(9) 0.0034(7) -0.0042(7) -0.0043(7)
C23 0.0543(11) 0.0387(9) 0.0369(9) 0.0051(7) -0.0012(8) 0.0163(8)
C24 0.0373(9) 0.0342(8) 0.0446(9) -0.0031(7) -0.0073(7) -0.0042(7)
C25 0.0286(7) 0.0186(6) 0.0281(7) -0.0024(5) 0.0044(5) 0.0024(5)
C26 0.0346(8) 0.0205(6) 0.0304(7) -0.0028(5) 0.0016(6) 0.0044(6)
C27 0.0542(10) 0.0276(7) 0.0283(7) 0.0001(6) 0.0060(7) 0.0048(7)
C28 0.0577(11) 0.0286(8) 0.0417(9) -0.0016(7) 0.0222(8) -0.0039(8)
C29 0.0378(9) 0.0312(8) 0.0508(10) -0.0086(7) 0.0162(7) -0.0086(7)
C30 0.0310(8) 0.0270(7) 0.0353(8) -0.0078(6) 0.0055(6) -0.0005(6)
C31 0.0373(8) 0.0267(7) 0.0384(8) 0.0001(6) -0.0085(7) 0.0041(7)
C32 0.0943(19) 0.0506(12) 0.0561(12) 0.0027(10) 0.0367(13) -0.0202(12)
C33 0.0321(8) 0.0411(9) 0.0459(10) -0.0116(7) -0.0045(7) -0.0039(7)
C34 0.0240(7) 0.0268(7) 0.0317(7) -0.0077(6) -0.0007(5) 0.0027(6)
C35 0.0279(7) 0.0326(8) 0.0312(7) -0.0058(6) 0.0061(6) 0.0027(6)
C36 0.0299(7) 0.0317(7) 0.0275(7) -0.0030(6) 0.0036(6) -0.0021(6)
C37 0.0389(9) 0.0302(8) 0.0443(9) -0.0073(7) 0.0095(7) 0.0079(7)
C38 0.0488(10) 0.0438(9) 0.0315(8) 0.0028(7) 0.0132(7) 0.0057(8)
C39 0.0277(7) 0.0228(6) 0.0288(7) -0.0055(5) 0.0021(5) 0.0040(6)
C40 0.0291(7) 0.0297(7) 0.0304(7) -0.0069(6) 0.0010(6) 0.0024(6)
C41 0.0334(8) 0.0333(8) 0.0375(8) -0.0067(6) 0.0051(6) -0.0053(7)
C42 0.0431(9) 0.0304(8) 0.0342(8) -0.0017(6) 0.0097(7) -0.0004(7)
C43 0.0405(9) 0.0306(8) 0.0319(7) -0.0002(6) 0.0008(6) 0.0080(7)
C44 0.0296(7) 0.0271(7) 0.0334(7) -0.0057(6) -0.0005(6) 0.0044(6)
C45 0.0326(8) 0.0405(9) 0.0403(9) -0.0050(7) -0.0078(7) -0.0013(7)
C46 0.0671(13) 0.0370(9) 0.0479(10) 0.0058(8) 0.0098(9) -0.0064(9)
C47 0.0376(9) 0.0332(8) 0.0498(10) -0.0026(7) -0.0139(8) 0.0035(7)
C48 0.0376(8) 0.0260(7) 0.0226(6) 0.0000(5) 0.0037(6) 0.0045(6)
C49 0.0405(8) 0.0331(8) 0.0251(7) -0.0027(6) 0.0011(6) 0.0066(7)
C50 0.0426(9) 0.0447(9) 0.0310(8) 0.0045(7) -0.0018(7) 0.0127(8)
C51 0.0546(11) 0.0372(9) 0.0335(8) 0.0076(7) 0.0103(7) 0.0170(8)
C52 0.0606(11) 0.0263(7) 0.0322(8) 0.0033(6) 0.0111(7) 0.0043(8)
C53 0.0456(9) 0.0288(7) 0.0250(7) 0.0014(6) 0.0061(6) -0.0010(7)
C54 0.0429(9) 0.0388(9) 0.0404(9) -0.0088(7) -0.0093(7) 0.0028(8)
C55 0.0747(16) 0.0485(12) 0.0669(14) 0.0215(11) 0.0177(12) 0.0304(12)
C56 0.0532(11) 0.0354(9) 0.0409(9) 0.0050(7) 0.0012(8) -0.0113(8)

loop_
_atom_type_symbol
_atom_type_description
_atom_type_scat_dispersion_real
_atom_type_scat_dispersion_imag
_atom_type_scat_source
C C 0.0181 0.0091 'International Tables Vol C Tables 4.2.6.8 and 6.1.1.4'
H H 0.0000 0.0000 'International Tables Vol C Tables 4.2.6.8 and 6.1.1.4'
N N 0.0311 0.0180 'International Tables Vol C Tables 4.2.6.8 and 6.1.1.4'
Mg Mg 0.1719 0.1771 'International Tables Vol C Tables 4.2.6.8 and 6.1.1.4'
P P 0.2955 0.4335 'International Tables Vol C Tables 4.2.6.8 and 6.1.1.4'

loop_
_geom_angle_atom_site_label_1
_geom_angle_atom_site_label_2
_geom_angle_atom_site_label_3
_geom_angle
_geom_angle_site_symmetry_1
_geom_angle_site_symmetry_3
_geom_angle_publ_flag
N1 Mg1 N2 94.35(5) . . ?
N1 Mg1 C6 131.78(5) . . ?
N2 Mg1 C6 125.92(5) . . ?
N1 Mg1 P2 166.74(4) . . ?
N2 Mg1 P2 96.82(4) . . ?
C6 Mg1 P2 43.59(4) . . ?
N1 Mg1 P1 104.87(4) . . ?
N2 Mg1 P1 160.00(4) . . ?
C6 Mg1 P1 41.46(4) . . ?
P2 Mg1 P1 63.440(15) . . ?
N1 Mg1 C1 126.34(5) . . ?
N2 Mg1 C1 123.14(5) . . ?
C6 Mg1 C1 55.62(5) . . ?
P2 Mg1 C1 40.64(3) . . ?
P1 Mg1 C1 39.27(3) . . ?
C11 N1 C16 117.15(12) . . ?
C11 N1 Mg1 121.44(10) . . ?
C16 N1 Mg1 121.30(9) . . ?
C13 N2 C25 117.06(12) . . ?
C13 N2 Mg1 121.29(10) . . ?
C25 N2 Mg1 121.54(9) . . ?
N3 Mg2 N4 94.97(5) . . ?
N3 Mg2 C1 131.20(6) . . ?
N4 Mg2 C1 126.46(5) . . ?
N3 Mg2 P2 166.72(4) . . ?
N4 Mg2 P2 96.23(4) . . ?
C1 Mg2 P2 43.81(4) . . ?
N3 Mg2 P1 104.72(4) . . ?
N4 Mg2 P1 159.01(4) . . ?
C1 Mg2 P1 41.53(4) . . ?
P2 Mg2 P1 63.369(15) . . ?
N3 Mg2 C6 126.62(5) . . ?
N4 Mg2 C6 121.73(5) . . ?
C1 Mg2 C6 55.56(5) . . ?
P2 Mg2 C6 40.41(3) . . ?
P1 Mg2 C6 39.08(3) . . ?
C34 N3 C39 115.54(12) . . ?
C34 N3 Mg2 119.86(10) . . ?
C39 N3 Mg2 124.52(10) . . ?
C36 N4 C48 117.72(13) . . ?
C36 N4 Mg2 120.65(11) . . ?
C48 N4 Mg2 121.58(10) . . ?
C6 P1 C1 81.92(6) . . ?
C6 P1 Mg1 58.83(5) . . ?
C1 P1 Mg1 70.76(4) . . ?
C6 P1 Mg2 71.14(5) . . ?
C1 P1 Mg2 58.14(5) . . ?
Mg1 P1 Mg2 111.581(18) . . ?
C6 P2 C1 81.00(6) . . ?
C6 P2 Mg1 62.04(5) . . ?
C1 P2 Mg1 74.17(5) . . ?
C6 P2 Mg2 74.70(5) . . ?
C1 P2 Mg2 61.42(5) . . ?
Mg1 P2 Mg2 121.60(2) . . ?
C2 C1 P1 127.96(10) . . ?
C2 C1 P2 129.59(10) . . ?
P1 C1 P2 98.42(7) . . ?
C2 C1 Mg2 125.79(9) . . ?
P1 C1 Mg2 80.33(5) . . ?
P2 C1 Mg2 74.77(5) . . ?
C2 C1 Mg1 109.24(9) . . ?
P1 C1 Mg1 69.97(4) . . ?
P2 C1 Mg1 65.19(4) . . ?
Mg2 C1 Mg1 124.62(6) . . ?
C1 C2 C4 110.17(13) . . ?
C1 C2 C5 109.39(12) . . ?
C4 C2 C5 109.02(13) . . ?
C1 C2 C3 111.37(12) . . ?
C4 C2 C3 108.60(13) . . ?
C5 C2 C3 108.23(13) . . ?
C2 C3 H3A 109.5 . . ?
C2 C3 H3B 109.5 . . ?
H3A C3 H3B 109.5 . . ?
C2 C3 H3C 109.5 . . ?
H3A C3 H3C 109.5 . . ?
H3B C3 H3C 109.5 . . ?
C2 C4 H4A 109.5 . . ?
C2 C4 H4B 109.5 . . ?
H4A C4 H4B 109.5 . . ?
C2 C4 H4C 109.5 . . ?
H4A C4 H4C 109.5 . . ?
H4B C4 H4C 109.5 . . ?
C2 C5 H5A 109.5 . . ?
C2 C5 H5B 109.5 . . ?
H5A C5 H5B 109.5 . . ?
C2 C5 H5C 109.5 . . ?
H5A C5 H5C 109.5 . . ?
H5B C5 H5C 109.5 . . ?
C7 C6 P1 127.80(11) . . ?
C7 C6 P2 128.82(11) . . ?
P1 C6 P2 98.66(7) . . ?
C7 C6 Mg1 128.08(9) . . ?
P1 C6 Mg1 79.71(6) . . ?
P2 C6 Mg1 74.37(5) . . ?
C7 C6 Mg2 108.28(9) . . ?
P1 C6 Mg2 69.79(4) . . ?
P2 C6 Mg2 64.89(4) . . ?
Mg1 C6 Mg2 123.27(6) . . ?
C6 C7 C8 109.54(13) . . ?
C6 C7 C10 109.93(13) . . ?
C8 C7 C10 109.15(14) . . ?
C6 C7 C9 111.54(12) . . ?
C8 C7 C9 108.13(13) . . ?
C10 C7 C9 108.49(14) . . ?
C7 C8 H8A 109.5 . . ?
C7 C8 H8B 109.5 . . ?
H8A C8 H8B 109.5 . . ?
C7 C8 H8C 109.5 . . ?
H8A C8 H8C 109.5 . . ?
H8B C8 H8C 109.5 . . ?
C7 C9 H9A 109.5 . . ?
C7 C9 H9B 109.5 . . ?
H9A C9 H9B 109.5 . . ?
C7 C9 H9C 109.5 . . ?
H9A C9 H9C 109.5 . . ?
H9B C9 H9C 109.5 . . ?
C7 C10 H10A 109.5 . . ?
C7 C10 H10B 109.5 . . ?
H10A C10 H10B 109.5 . . ?
C7 C10 H10C 109.5 . . ?
H10A C10 H10C 109.5 . . ?
H10B C10 H10C 109.5 . . ?
N1 C11 C12 124.62(13) . . ?
N1 C11 C14 119.94(13) . . ?
C12 C11 C14 115.38(13) . . ?
C13 C12 C11 129.92(14) . . ?
C13 C12 H12 115.0 . . ?
C11 C12 H12 115.0 . . ?
N2 C13 C12 124.44(13) . . ?
N2 C13 C15 119.58(13) . . ?
C12 C13 C15 115.93(13) . . ?
C11 C14 H14A 109.5 . . ?
C11 C14 H14B 109.5 . . ?
H14A C14 H14B 109.5 . . ?
C11 C14 H14C 109.5 . . ?
H14A C14 H14C 109.5 . . ?
H14B C14 H14C 109.5 . . ?
C13 C15 H15A 109.5 . . ?
C13 C15 H15B 109.5 . . ?
H15A C15 H15B 109.5 . . ?
C13 C15 H15C 109.5 . . ?
H15A C15 H15C 109.5 . . ?
H15B C15 H15C 109.5 . . ?
C17 C16 C21 120.06(14) . . ?
C17 C16 N1 121.34(13) . . ?
C21 C16 N1 118.61(13) . . ?
C18 C17 C16 118.74(15) . . ?
C18 C17 C22 119.64(14) . . ?
C16 C17 C22 121.61(14) . . ?
C19 C18 C17 122.26(15) . . ?
C19 C18 H18 118.9 . . ?
C17 C18 H18 118.9 . . ?
C18 C19 C20 117.83(15) . . ?
C18 C19 C23 120.86(16) . . ?
C20 C19 C23 121.25(16) . . ?
C19 C20 C21 122.05(15) . . ?
C19 C20 H20 119.0 . . ?
C21 C20 H20 119.0 . . ?
C20 C21 C16 119.04(15) . . ?
C20 C21 C24 120.54(15) . . ?
C16 C21 C24 120.32(14) . . ?
C17 C22 H22A 109.5 . . ?
C17 C22 H22B 109.5 . . ?
H22A C22 H22B 109.5 . . ?
C17 C22 H22C 109.5 . . ?
H22A C22 H22C 109.5 . . ?
H22B C22 H22C 109.5 . . ?
C19 C23 H23A 109.5 . . ?
C19 C23 H23B 109.5 . . ?
H23A C23 H23B 109.5 . . ?
C19 C23 H23C 109.5 . . ?
H23A C23 H23C 109.5 . . ?
H23B C23 H23C 109.5 . . ?
C21 C24 H24A 109.5 . . ?
C21 C24 H24B 109.5 . . ?
H24A C24 H24B 109.5 . . ?
C21 C24 H24C 109.5 . . ?
H24A C24 H24C 109.5 . . ?
H24B C24 H24C 109.5 . . ?
C30 C25 C26 120.13(14) . . ?
C30 C25 N2 118.37(13) . . ?
C26 C25 N2 121.48(13) . . ?
C27 C26 C25 118.49(15) . . ?
C27 C26 C31 119.64(15) . . ?
C25 C26 C31 121.87(14) . . ?
C28 C27 C26 122.44(16) . . ?
C28 C27 H27 118.8 . . ?
C26 C27 H27 118.8 . . ?
C29 C28 C27 117.88(16) . . ?
C29 C28 C32 121.2(2) . . ?
C27 C28 C32 120.9(2) . . ?
C28 C29 C30 121.84(16) . . ?
C28 C29 H29 119.1 . . ?
C30 C29 H29 119.1 . . ?
C29 C30 C25 119.17(15) . . ?
C29 C30 C33 120.06(15) . . ?
C25 C30 C33 120.75(15) . . ?
C26 C31 H31A 109.5 . . ?
C26 C31 H31B 109.5 . . ?
H31A C31 H31B 109.5 . . ?
C26 C31 H31C 109.5 . . ?
H31A C31 H31C 109.5 . . ?
H31B C31 H31C 109.5 . . ?
C28 C32 H32A 109.5 . . ?
C28 C32 H32B 109.5 . . ?
H32A C32 H32B 109.5 . . ?
C28 C32 H32C 109.5 . . ?
H32A C32 H32C 109.5 . . ?
H32B C32 H32C 109.5 . . ?
C30 C33 H33A 109.5 . . ?
C30 C33 H33B 109.5 . . ?
H33A C33 H33B 109.5 . . ?
C30 C33 H33C 109.5 . . ?
H33A C33 H33C 109.5 . . ?
H33B C33 H33C 109.5 . . ?
N3 C34 C35 125.25(14) . . ?
N3 C34 C37 119.30(14) . . ?
C35 C34 C37 115.42(14) . . ?
C34 C35 C36 130.44(14) . . ?
C34 C35 H35 114.8 . . ?
C36 C35 H35 114.8 . . ?
N4 C36 C35 123.63(15) . . ?
N4 C36 C38 120.50(15) . . ?
C35 C36 C38 115.82(14) . . ?
C34 C37 H37A 109.5 . . ?
C34 C37 H37B 109.5 . . ?
H37A C37 H37B 109.5 . . ?
C34 C37 H37C 109.5 . . ?
H37A C37 H37C 109.5 . . ?
H37B C37 H37C 109.5 . . ?
C36 C38 H38A 109.5 . . ?
C36 C38 H38B 109.5 . . ?
H38A C38 H38B 109.5 . . ?
C36 C38 H38C 109.5 . . ?
H38A C38 H38C 109.5 . . ?
H38B C38 H38C 109.5 . . ?
C44 C39 C40 120.04(14) . . ?
C44 C39 N3 121.83(14) . . ?
C40 C39 N3 118.08(13) . . ?
C41 C40 C39 119.07(15) . . ?
C41 C40 C45 120.30(15) . . ?
C39 C40 C45 120.57(15) . . ?
C42 C41 C40 121.94(15) . . ?
C42 C41 H41 119.0 . . ?
C40 C41 H41 119.0 . . ?
C43 C42 C41 117.87(16) . . ?
C43 C42 C46 120.75(17) . . ?
C41 C42 C46 121.37(17) . . ?
C42 C43 C44 122.32(15) . . ?
C42 C43 H43 118.8 . . ?
C44 C43 H43 118.8 . . ?
C43 C44 C39 118.68(15) . . ?
C43 C44 C47 119.69(15) . . ?
C39 C44 C47 121.60(15) . . ?
C40 C45 H45A 109.5 . . ?
C40 C45 H45B 109.5 . . ?
H45A C45 H45B 109.5 . . ?
C40 C45 H45C 109.5 . . ?
H45A C45 H45C 109.5 . . ?
H45B C45 H45C 109.5 . . ?
C42 C46 H46A 109.5 . . ?
C42 C46 H46B 109.5 . . ?
H46A C46 H46B 109.5 . . ?
C42 C46 H46C 109.5 . . ?
H46A C46 H46C 109.5 . . ?
H46B C46 H46C 109.5 . . ?
C44 C47 H47A 109.5 . . ?
C44 C47 H47B 109.5 . . ?
H47A C47 H47B 109.5 . . ?
C44 C47 H47C 109.5 . . ?
H47A C47 H47C 109.5 . . ?
H47B C47 H47C 109.5 . . ?
C49 C48 C53 120.12(15) . . ?
C49 C48 N4 118.19(14) . . ?
C53 C48 N4 121.66(14) . . ?
C50 C49 C48 119.09(16) . . ?
C50 C49 C54 120.11(16) . . ?
C48 C49 C54 120.74(15) . . ?
C51 C50 C49 121.79(17) . . ?
C51 C50 H50 119.1 . . ?
C49 C50 H50 119.1 . . ?
C50 C51 C52 118.20(16) . . ?
C50 C51 C55 120.5(2) . . ?
C52 C51 C55 121.30(19) . . ?
C51 C52 C53 122.19(17) . . ?
C51 C52 H52 118.9 . . ?
C53 C52 H52 118.9 . . ?
C52 C53 C48 118.49(16) . . ?
C52 C53 C56 119.41(16) . . ?
C48 C53 C56 122.10(15) . . ?
C49 C54 H54A 109.5 . . ?
C49 C54 H54B 109.5 . . ?
H54A C54 H54B 109.5 . . ?
C49 C54 H54C 109.5 . . ?
H54A C54 H54C 109.5 . . ?
H54B C54 H54C 109.5 . . ?
C51 C55 H55A 109.5 . . ?
C51 C55 H55B 109.5 . . ?
H55A C55 H55B 109.5 . . ?
C51 C55 H55C 109.5 . . ?
H55A C55 H55C 109.5 . . ?
H55B C55 H55C 109.5 . . ?
C53 C56 H56A 109.5 . . ?
C53 C56 H56B 109.5 . . ?
H56A C56 H56B 109.5 . . ?
C53 C56 H56C 109.5 . . ?
H56A C56 H56C 109.5 . . ?
H56B C56 H56C 109.5 . . ?

loop_
_geom_bond_atom_site_label_1
_geom_bond_atom_site_label_2
_geom_bond_distance
_geom_bond_site_symmetry_2
_geom_bond_publ_flag
Mg1 N1 2.0412(13) . ?
Mg1 N2 2.0609(13) . ?
Mg1 C6 2.3374(15) . ?
Mg1 P2 2.5484(6) . ?
Mg1 P1 2.6878(6) . ?
Mg1 C1 2.7012(14) . ?
N1 C11 1.3354(19) . ?
N1 C16 1.4423(17) . ?
N2 C13 1.3291(19) . ?
N2 C25 1.4454(18) . ?
Mg2 N3 2.0319(13) . ?
Mg2 N4 2.0641(14) . ?
Mg2 C1 2.3198(15) . ?
Mg2 P2 2.5488(6) . ?
Mg2 P1 2.6924(6) . ?
Mg2 C6 2.7150(14) . ?
N3 C34 1.3365(19) . ?
N3 C39 1.4462(19) . ?
N4 C36 1.325(2) . ?
N4 C48 1.4467(18) . ?
P1 C6 1.8086(15) . ?
P1 C1 1.8109(14) . ?
P2 C6 1.8246(14) . ?
P2 C1 1.8287(14) . ?
C1 C2 1.5229(19) . ?
C2 C4 1.534(2) . ?
C2 C5 1.537(2) . ?
C2 C3 1.542(2) . ?
C3 H3A 0.9800 . ?
C3 H3B 0.9800 . ?
C3 H3C 0.9800 . ?
C4 H4A 0.9800 . ?
C4 H4B 0.9800 . ?
C4 H4C 0.9800 . ?
C5 H5A 0.9800 . ?
C5 H5B 0.9800 . ?
C5 H5C 0.9800 . ?
C6 C7 1.5274(19) . ?
C7 C8 1.535(2) . ?
C7 C10 1.537(2) . ?
C7 C9 1.541(2) . ?
C8 H8A 0.9800 . ?
C8 H8B 0.9800 . ?
C8 H8C 0.9800 . ?
C9 H9A 0.9800 . ?
C9 H9B 0.9800 . ?
C9 H9C 0.9800 . ?
C10 H10A 0.9800 . ?
C10 H10B 0.9800 . ?
C10 H10C 0.9800 . ?
C11 C12 1.406(2) . ?
C11 C14 1.517(2) . ?
C12 C13 1.403(2) . ?
C12 H12 0.9500 . ?
C13 C15 1.5187(19) . ?
C14 H14A 0.9800 . ?
C14 H14B 0.9800 . ?
C14 H14C 0.9800 . ?
C15 H15A 0.9800 . ?
C15 H15B 0.9800 . ?
C15 H15C 0.9800 . ?
C16 C17 1.401(2) . ?
C16 C21 1.404(2) . ?
C17 C18 1.399(2) . ?
C17 C22 1.504(2) . ?
C18 C19 1.385(2) . ?
C18 H18 0.9500 . ?
C19 C20 1.390(2) . ?
C19 C23 1.512(2) . ?
C20 C21 1.392(2) . ?
C20 H20 0.9500 . ?
C21 C24 1.506(2) . ?
C22 H22A 0.9800 . ?
C22 H22B 0.9800 . ?
C22 H22C 0.9800 . ?
C23 H23A 0.9800 . ?
C23 H23B 0.9800 . ?
C23 H23C 0.9800 . ?
C24 H24A 0.9800 . ?
C24 H24B 0.9800 . ?
C24 H24C 0.9800 . ?
C25 C30 1.400(2) . ?
C25 C26 1.401(2) . ?
C26 C27 1.394(2) . ?
C26 C31 1.500(2) . ?
C27 C28 1.389(3) . ?
C27 H27 0.9500 . ?
C28 C29 1.383(3) . ?
C28 C32 1.518(2) . ?
C29 C30 1.395(2) . ?
C29 H29 0.9500 . ?
C30 C33 1.508(2) . ?
C31 H31A 0.9800 . ?
C31 H31B 0.9800 . ?
C31 H31C 0.9800 . ?
C32 H32A 0.9800 . ?
C32 H32B 0.9800 . ?
C32 H32C 0.9800 . ?
C33 H33A 0.9800 . ?
C33 H33B 0.9800 . ?
C33 H33C 0.9800 . ?
C34 C35 1.401(2) . ?
C34 C37 1.515(2) . ?
C35 C36 1.408(2) . ?
C35 H35 0.9500 . ?
C36 C38 1.515(2) . ?
C37 H37A 0.9800 . ?
C37 H37B 0.9800 . ?
C37 H37C 0.9800 . ?
C38 H38A 0.9800 . ?
C38 H38B 0.9800 . ?
C38 H38C 0.9800 . ?
C39 C44 1.402(2) . ?
C39 C40 1.403(2) . ?
C40 C41 1.394(2) . ?
C40 C45 1.505(2) . ?
C41 C42 1.387(2) . ?
C41 H41 0.9500 . ?
C42 C43 1.387(2) . ?
C42 C46 1.515(2) . ?
C43 C44 1.395(2) . ?
C43 H43 0.9500 . ?
C44 C47 1.504(2) . ?
C45 H45A 0.9800 . ?
C45 H45B 0.9800 . ?
C45 H45C 0.9800 . ?
C46 H46A 0.9800 . ?
C46 H46B 0.9800 . ?
C46 H46C 0.9800 . ?
C47 H47A 0.9800 . ?
C47 H47B 0.9800 . ?
C47 H47C 0.9800 . ?
C48 C49 1.400(2) . ?
C48 C53 1.401(2) . ?
C49 C50 1.391(2) . ?
C49 C54 1.506(2) . ?
C50 C51 1.383(3) . ?
C50 H50 0.9500 . ?
C51 C52 1.384(3) . ?
C51 C55 1.518(2) . ?
C52 C53 1.394(2) . ?
C52 H52 0.9500 . ?
C53 C56 1.505(3) . ?
C54 H54A 0.9800 . ?
C54 H54B 0.9800 . ?
C54 H54C 0.9800 . ?
C55 H55A 0.9800 . ?
C55 H55B 0.9800 . ?
C55 H55C 0.9800 . ?
C56 H56A 0.9800 . ?
C56 H56B 0.9800 . ?
C56 H56C 0.9800 . ?
